data_7040742
loop_
_publ_author_name
'S\'anchez, Pr\'axedes'
'Hern\'andez-Ju\'arez, Mart\'in'
'\'Alvarez, Eleuterio'
'Paneque, Margarita'
'Rend\'on, Nuria'
'Su\'arez, Andr\'es'

_publ_section_title
;
 Synthesis, structure and reactivity of Pd and Ir complexes based on new
 lutidine-derived NHC/phosphine mixed pincer ligands.
;
_journal_issue 42
_journal_name_full 'Dalton transactions (Cambridge, England : 2003)'
_journal_page_first 16997
_journal_page_last 17009
_journal_paper_doi 10.1039/c6dt03652j
_journal_volume 45
_journal_year 2016
_chemical_formula_moiety 'C31 H31 N3 P, Cl'
_chemical_formula_sum 'C31 H31 Cl N3 P'
_chemical_formula_weight 512.01
_chemical_name_systematic
; 
 ? 
;
_space_group_IT_number 14
_symmetry_cell_setting monoclinic
_symmetry_space_group_name_Hall '-P 2ybc'
_symmetry_space_group_name_H-M 'P 1 21/c 1'
_atom_sites_solution_hydrogens geom
_atom_sites_solution_primary direct
_atom_sites_solution_secondary difmap
_audit_creation_method SHELXL-97
_audit_update_record
;
2016-06-19 deposited with the CCDC.
2016-09-27 downloaded from the CCDC.
;
_cell_angle_alpha 90.00
_cell_angle_beta 110.027(6)
_cell_angle_gamma 90.00
_cell_formula_units_Z 4
_cell_length_a 8.8606(15)
_cell_length_b 27.202(4)
_cell_length_c 12.531(2)
_cell_measurement_reflns_used 1001
_cell_measurement_temperature 193(2)
_cell_measurement_theta_max 19.01
_cell_measurement_theta_min 2.45
_cell_volume 2837.7(8)
_computing_cell_refinement 'APEX2 Software Suite (Bruker, 2007)'
_computing_data_collection 'APEX2 Software Suite (Bruker, 2007)'
_computing_data_reduction 'APEX2 Software Suite (Bruker, 2007)'
_computing_molecular_graphics 'SHELXTL (Sheldrick, 2008)'
_computing_publication_material 'SHELXTL and publCIF (Westrip, 2010)'
_computing_structure_refinement 'SHELXL97 (Sheldrick, 2008)'
_computing_structure_solution 'SIR2002 (Burla et al., 2003)'
_diffrn_ambient_temperature 193(2)
_diffrn_detector_area_resol_mean 8.26
_diffrn_measured_fraction_theta_full 0.999
_diffrn_measured_fraction_theta_max 0.999
_diffrn_measurement_device_type
; 
 Bruker-Nonius X8kappa APEX II CCD area detector 
;
_diffrn_measurement_method 'phi and omega scans with narrow frames'
_diffrn_radiation_monochromator graphite
_diffrn_radiation_source 'fine-focus sealed tube'
_diffrn_radiation_type MoK\a
_diffrn_radiation_wavelength 0.71073
_diffrn_reflns_av_R_equivalents 0.0930
_diffrn_reflns_av_unetI/netI 0.1158
_diffrn_reflns_limit_h_max 9
_diffrn_reflns_limit_h_min -9
_diffrn_reflns_limit_k_max 30
_diffrn_reflns_limit_k_min -29
_diffrn_reflns_limit_l_max 14
_diffrn_reflns_limit_l_min -7
_diffrn_reflns_number 17580
_diffrn_reflns_theta_full 23.50
_diffrn_reflns_theta_max 23.50
_diffrn_reflns_theta_min 1.88
_diffrn_standards_decay_% 0
_exptl_absorpt_coefficient_mu 0.215
_exptl_absorpt_correction_T_max 0.9893
_exptl_absorpt_correction_T_min 0.9583
_exptl_absorpt_correction_type multi-scan
_exptl_absorpt_process_details
; 
program SADABS, Bruker (2001). 
;
_exptl_crystal_colour yellow
_exptl_crystal_density_diffrn 1.198
_exptl_crystal_density_method 'not measured'
_exptl_crystal_description plate
_exptl_crystal_F_000 1080
_exptl_crystal_size_max 0.20
_exptl_crystal_size_mid 0.10
_exptl_crystal_size_min 0.05
_refine_diff_density_max 1.263
_refine_diff_density_min -0.347
_refine_diff_density_rms 0.083
_refine_ls_extinction_coef 0.009(2)
_refine_ls_extinction_expression Fc^*^=kFc[1+0.001xFc^2^\l^3^/sin(2\q)]^-1/4^
_refine_ls_extinction_method SHELXL
_refine_ls_goodness_of_fit_ref 1.009
_refine_ls_hydrogen_treatment constr
_refine_ls_matrix_type full
_refine_ls_number_parameters 353
_refine_ls_number_reflns 4176
_refine_ls_number_restraints 258
_refine_ls_restrained_S_all 0.985
_refine_ls_R_factor_all 0.1966
_refine_ls_R_factor_gt 0.0977
_refine_ls_shift/su_max 0.000
_refine_ls_shift/su_mean 0.000
_refine_ls_structure_factor_coef Fsqd
_refine_ls_weighting_details 'calc w=1/[\s^2^(Fo^2^)+(0.1423P)^2^+0.0000P] where P=(Fo^2^+2Fc^2^)/3'
_refine_ls_weighting_scheme calc
_refine_ls_wR_factor_gt 0.2374
_refine_ls_wR_factor_ref 0.2702
_reflns_number_gt 2068
_reflns_number_total 4176
_reflns_threshold_expression >2sigma(I)
_cod_data_source_file c6dt03652j2.cif
_cod_data_source_block 1a-Cl
_cod_depositor_comments
;
The following automatic conversions were performed:

'_symmetry_cell_setting' value 'Monoclinic' changed to 'monoclinic'
according to
/usr/data/users/saulius/crontab/automatic-downloads/rss-feeds/RSC/lib/dictionaries/cif_core.dic
dictionary named 'cif_core.dic' version 2.4.2 from 2011-04-26.

Automatic conversion script
Id: cif_fix_values 4268 2015-11-12 08:31:59Z antanas 

 Adding full bibliography for 7040742--7040745.cif.
;
_cod_original_cell_volume 2837.6(8)
_cod_original_sg_symbol_H-M 'P 21/c'
_cod_database_code 7040742

loop_
_symmetry_equiv_pos_as_xyz
'x, y, z'
'-x, y+1/2, -z+1/2'
'-x, -y, -z'
'x, -y-1/2, z-1/2'

loop_
_atom_site_label
_atom_site_type_symbol
_atom_site_fract_x
_atom_site_fract_y
_atom_site_fract_z
_atom_site_U_iso_or_equiv
_atom_site_adp_type
_atom_site_occupancy
_atom_site_symmetry_multiplicity
_atom_site_calc_flag
_atom_site_refinement_flags
_atom_site_disorder_assembly
_atom_site_disorder_group
Cl1 Cl 0.5052(2) 0.28085(7) 0.50904(15) 0.0540(6) Uani 1 1 d . . .
P1 P 0.9232(2) 0.04615(8) 0.66293(18) 0.0616(7) Uani 1 1 d . . .
N1 N 1.0044(6) 0.2839(2) 0.5019(5) 0.0425(13) Uani 1 1 d . . .
N2 N 0.8256(6) 0.2426(2) 0.3706(5) 0.0436(15) Uani 1 1 d . . .
N3 N 0.8315(6) 0.1467(2) 0.4372(5) 0.0491(15) Uani 1 1 d . A .
C1 C 0.8543(7) 0.2664(2) 0.4681(5) 0.0392(17) Uani 1 1 d . . .
H1 H 0.7804 0.2704 0.5073 0.047 Uiso 1 1 calc R . .
C2 C 0.9631(8) 0.2439(3) 0.3425(6) 0.0525(19) Uani 1 1 d . . .
H2 H 0.9776 0.2291 0.2780 0.063 Uiso 1 1 calc R . .
C3 C 1.0739(8) 0.2704(3) 0.4244(6) 0.0487(19) Uani 1 1 d . . .
H3 H 1.1798 0.2782 0.4272 0.058 Uiso 1 1 calc R . .
C4 C 1.0782(8) 0.3113(3) 0.6055(6) 0.0438(17) Uani 1 1 d . . .
C5 C 1.2033(7) 0.2881(3) 0.6938(6) 0.0423(17) Uani 1 1 d . . .
C6 C 1.2724(7) 0.3144(3) 0.7932(6) 0.0467(19) Uani 1 1 d . . .
H6 H 1.3562 0.2995 0.8536 0.056 Uiso 1 1 calc R . .
C7 C 1.2237(9) 0.3619(3) 0.8080(6) 0.059(2) Uani 1 1 d . . .
C8 C 1.0980(10) 0.3824(3) 0.7212(6) 0.066(2) Uani 1 1 d . . .
H8 H 1.0606 0.4142 0.7316 0.079 Uiso 1 1 calc R . .
C9 C 1.0231(9) 0.3576(3) 0.6170(6) 0.057(2) Uani 1 1 d . . .
C10 C 1.2538(8) 0.2363(3) 0.6824(6) 0.056(2) Uani 1 1 d . . .
H10A H 1.3130 0.2354 0.6292 0.084 Uiso 1 1 calc R . .
H10B H 1.1583 0.2153 0.6538 0.084 Uiso 1 1 calc R . .
H10C H 1.3229 0.2242 0.7568 0.084 Uiso 1 1 calc R . .
C11 C 1.3027(11) 0.3907(3) 0.9186(7) 0.089(3) Uani 1 1 d . . .
H11A H 1.4198 0.3893 0.9394 0.134 Uiso 1 1 calc R . .
H11B H 1.2713 0.3762 0.9795 0.134 Uiso 1 1 calc R . .
H11C H 1.2674 0.4251 0.9074 0.134 Uiso 1 1 calc R . .
C12 C 0.8834(10) 0.3814(3) 0.5222(7) 0.078(3) Uani 1 1 d . . .
H12A H 0.8855 0.3705 0.4482 0.117 Uiso 1 1 calc R . .
H12B H 0.8939 0.4172 0.5276 0.117 Uiso 1 1 calc R . .
H12C H 0.7814 0.3716 0.5303 0.117 Uiso 1 1 calc R . .
C13 C 0.6824(7) 0.2128(2) 0.3129(6) 0.0447(18) Uani 1 1 d . . .
H13A H 0.6458 0.2192 0.2302 0.054 Uiso 1 1 calc R . .
H13B H 0.5945 0.2221 0.3409 0.054 Uiso 1 1 calc R . .
C14 C 0.7208(8) 0.1588(3) 0.3354(6) 0.0508(19) Uani 1 1 d . . .
C15 C 0.6448(11) 0.1241(3) 0.2550(7) 0.080(3) Uani 1 1 d . . .
H15 H 0.5692 0.1335 0.1837 0.097 Uiso 1 1 calc R . .
C16 C 0.6817(14) 0.0750(4) 0.2810(8) 0.121(4) Uani 1 1 d . . .
H16 H 0.6305 0.0501 0.2277 0.146 Uiso 1 1 calc R . .
C17 C 0.7922(12) 0.0626(3) 0.3839(8) 0.089(3) Uani 1 1 d . A .
H17 H 0.8175 0.0291 0.4024 0.106 Uiso 1 1 calc R . .
C18 C 0.8665(9) 0.0986(3) 0.4602(6) 0.060(2) Uani 1 1 d . . .
C19 C 0.9920(9) 0.0867(3) 0.5733(6) 0.064(2) Uani 1 1 d . A .
H19A H 1.0300 0.1179 0.6147 0.076 Uiso 1 1 calc R . .
H19B H 1.0849 0.0712 0.5598 0.076 Uiso 1 1 calc R . .
C20 C 0.7583(9) 0.0800(3) 0.6886(6) 0.055(2) Uani 1 1 d . A .
C21 C 0.6565(10) 0.0517(3) 0.7252(7) 0.076(3) Uani 1 1 d . . .
H21 H 0.6681 0.0169 0.7297 0.091 Uiso 1 1 calc R A .
C22 C 0.5364(11) 0.0746(4) 0.7558(8) 0.087(3) Uani 1 1 d . A .
H22 H 0.4693 0.0552 0.7840 0.105 Uiso 1 1 calc R . .
C23 C 0.5127(11) 0.1245(4) 0.7460(8) 0.082(3) Uani 1 1 d . . .
H23 H 0.4306 0.1396 0.7675 0.098 Uiso 1 1 calc R A .
C24 C 0.6125(10) 0.1530(3) 0.7036(7) 0.072(2) Uani 1 1 d . A .
H24 H 0.5961 0.1874 0.6933 0.086 Uiso 1 1 calc R . .
C25 C 0.7338(9) 0.1304(3) 0.6772(7) 0.064(2) Uani 1 1 d . . .
H25 H 0.8028 0.1498 0.6506 0.077 Uiso 1 1 calc R A .
C26A C 1.0935(7) 0.0534(2) 0.7955(4) 0.057(3) Uani 0.62 1 d PGU A 1
C27A C 1.1559(9) 0.01044(17) 0.8540(6) 0.074(4) Uani 0.62 1 d PGU A 1
H27A H 1.1142 -0.0206 0.8227 0.088 Uiso 0.62 1 calc PR A 1
C28A C 1.2794(10) 0.0128(2) 0.9584(6) 0.093(4) Uani 0.62 1 d PGU A 1
H28A H 1.3220 -0.0165 0.9984 0.112 Uiso 0.62 1 calc PR A 1
C29A C 1.3404(8) 0.0582(3) 1.0043(5) 0.095(4) Uani 0.62 1 d PGU A 1
H29A H 1.4248 0.0598 1.0757 0.114 Uiso 0.62 1 calc PR A 1
C30A C 1.2780(7) 0.10114(19) 0.9458(5) 0.083(4) Uani 0.62 1 d PGU A 1
H30A H 1.3197 0.1321 0.9772 0.099 Uiso 0.62 1 calc PR A 1
C31A C 1.1546(7) 0.09876(18) 0.8414(5) 0.070(4) Uani 0.62 1 d PGU A 1
H31A H 1.1119 0.1281 0.8014 0.084 Uiso 0.62 1 calc PR A 1
C26B C 1.0711(6) 0.0549(2) 0.8100(4) 0.063(4) Uani 0.38 1 d PGU A 2
C27B C 1.0781(9) 0.0168(2) 0.8855(6) 0.080(5) Uani 0.38 1 d PGU A 2
H27B H 1.0125 -0.0115 0.8605 0.096 Uiso 0.38 1 calc PR A 2
C28B C 1.1810(11) 0.0200(3) 0.9975(5) 0.092(6) Uani 0.38 1 d PGU A 2
H28B H 1.1857 -0.0060 1.0490 0.110 Uiso 0.38 1 calc PR A 2
C29B C 1.2770(10) 0.0614(3) 1.0340(4) 0.082(5) Uani 0.38 1 d PGU A 2
H29B H 1.3473 0.0636 1.1106 0.099 Uiso 0.38 1 calc PR A 2
C30B C 1.2700(8) 0.0995(2) 0.9586(5) 0.078(5) Uani 0.38 1 d PGU A 2
H30B H 1.3357 0.1277 0.9836 0.094 Uiso 0.38 1 calc PR A 2
C31B C 1.1671(7) 0.09622(17) 0.8466(5) 0.071(5) Uani 0.38 1 d PGU A 2
H31B H 1.1624 0.1223 0.7950 0.085 Uiso 0.38 1 calc PR A 2

loop_
_atom_site_aniso_label
_atom_site_aniso_U_11
_atom_site_aniso_U_22
_atom_site_aniso_U_33
_atom_site_aniso_U_23
_atom_site_aniso_U_13
_atom_site_aniso_U_12
Cl1 0.0296(9) 0.0805(14) 0.0521(12) -0.0094(10) 0.0142(8) -0.0008(9)
P1 0.0504(13) 0.0687(16) 0.0590(14) 0.0075(12) 0.0100(10) 0.0126(11)
N1 0.026(3) 0.059(4) 0.043(3) -0.001(3) 0.014(3) -0.001(3)
N2 0.023(3) 0.060(4) 0.051(4) 0.003(3) 0.018(3) 0.006(3)
N3 0.034(3) 0.066(5) 0.042(4) 0.009(3) 0.007(3) 0.003(3)
C1 0.030(4) 0.057(5) 0.035(4) -0.001(3) 0.016(3) 0.007(3)
C2 0.043(4) 0.070(5) 0.046(5) 0.002(4) 0.018(4) 0.008(4)
C3 0.030(4) 0.077(5) 0.043(4) -0.001(4) 0.016(3) 0.001(4)
C4 0.031(4) 0.060(5) 0.038(4) -0.005(4) 0.009(3) 0.000(4)
C5 0.027(3) 0.063(5) 0.042(4) 0.000(4) 0.018(3) 0.007(3)
C6 0.026(4) 0.072(5) 0.039(4) 0.006(4) 0.008(3) 0.005(4)
C7 0.047(5) 0.081(6) 0.044(5) -0.010(4) 0.008(4) 0.010(4)
C8 0.070(6) 0.066(6) 0.049(5) -0.018(4) 0.005(4) 0.019(4)
C9 0.048(4) 0.064(5) 0.051(5) 0.001(4) 0.007(4) 0.021(4)
C10 0.041(4) 0.069(5) 0.056(5) 0.002(4) 0.015(4) 0.005(4)
C11 0.075(6) 0.118(8) 0.063(6) -0.029(6) 0.008(5) 0.019(6)
C12 0.080(6) 0.074(6) 0.061(6) -0.005(5) -0.001(5) 0.030(5)
C13 0.032(4) 0.055(5) 0.044(4) 0.002(4) 0.009(3) 0.000(3)
C14 0.038(4) 0.065(6) 0.046(5) -0.012(4) 0.011(4) -0.007(4)
C15 0.089(7) 0.066(7) 0.061(6) -0.007(5) -0.006(5) 0.015(5)
C16 0.153(11) 0.076(8) 0.077(8) -0.019(6) -0.035(7) 0.014(7)
C17 0.108(8) 0.062(6) 0.067(6) 0.000(5) -0.006(6) 0.020(6)
C18 0.057(5) 0.071(6) 0.046(5) 0.003(5) 0.013(4) 0.020(5)
C19 0.061(5) 0.066(6) 0.054(5) 0.015(4) 0.007(4) 0.010(4)
C20 0.047(5) 0.064(6) 0.045(5) 0.008(4) 0.002(4) 0.009(4)
C21 0.065(6) 0.066(6) 0.099(7) 0.019(5) 0.030(5) 0.012(5)
C22 0.078(7) 0.076(7) 0.120(9) 0.025(6) 0.048(6) 0.009(5)
C23 0.062(6) 0.100(8) 0.085(7) -0.008(6) 0.027(5) 0.011(6)
C24 0.062(6) 0.076(6) 0.070(6) -0.012(5) 0.012(5) 0.011(5)
C25 0.048(5) 0.063(6) 0.069(6) -0.004(5) 0.004(4) 0.001(4)
C26A 0.056(6) 0.059(6) 0.050(6) 0.008(5) 0.011(5) 0.004(5)
C27A 0.066(7) 0.069(6) 0.070(7) 0.020(6) 0.003(5) -0.006(6)
C28A 0.082(8) 0.087(7) 0.082(7) 0.016(6) -0.009(6) -0.007(7)
C29A 0.081(8) 0.096(7) 0.079(7) 0.002(6) -0.011(6) -0.004(7)
C30A 0.069(6) 0.086(6) 0.073(6) 0.001(6) -0.001(6) -0.011(6)
C31A 0.060(6) 0.076(6) 0.063(6) 0.005(6) 0.006(5) -0.003(6)
C26B 0.062(7) 0.063(7) 0.057(7) 0.003(6) 0.012(6) 0.009(7)
C27B 0.088(9) 0.069(8) 0.065(8) 0.005(7) 0.003(7) -0.006(8)
C28B 0.098(10) 0.078(9) 0.073(9) 0.007(8) -0.005(8) -0.004(8)
C29B 0.068(8) 0.087(8) 0.072(8) 0.004(7) -0.001(7) -0.007(7)
C30B 0.065(8) 0.084(8) 0.070(7) 0.004(7) 0.003(7) -0.009(7)
C31B 0.061(8) 0.076(7) 0.065(7) 0.004(7) 0.008(7) -0.005(7)

loop_
_atom_type_symbol
_atom_type_description
_atom_type_scat_dispersion_real
_atom_type_scat_dispersion_imag
_atom_type_scat_source
C C 0.0033 0.0016 'International Tables Vol C Tables 4.2.6.8 and 6.1.1.4'
H H 0.0000 0.0000 'International Tables Vol C Tables 4.2.6.8 and 6.1.1.4'
N N 0.0061 0.0033 'International Tables Vol C Tables 4.2.6.8 and 6.1.1.4'
P P 0.1023 0.0942 'International Tables Vol C Tables 4.2.6.8 and 6.1.1.4'
Cl Cl 0.1484 0.1585 'International Tables Vol C Tables 4.2.6.8 and 6.1.1.4'

loop_
_geom_angle_atom_site_label_1
_geom_angle_atom_site_label_2
_geom_angle_atom_site_label_3
_geom_angle
C19 P1 C26A 98.5(3)
C19 P1 C20 104.9(4)
C26A P1 C20 104.1(3)
C19 P1 C26B 105.1(3)
C20 P1 C26B 95.4(3)
C1 N1 C3 108.8(6)
C1 N1 C4 124.2(5)
C3 N1 C4 127.0(5)
C1 N2 C2 108.4(6)
C1 N2 C13 125.6(5)
C2 N2 C13 125.3(6)
C18 N3 C14 118.3(6)
N2 C1 N1 108.7(5)
N2 C1 H1 125.7
N1 C1 H1 125.7
C3 C2 N2 107.1(6)
C3 C2 H2 126.5
N2 C2 H2 126.5
C2 C3 N1 107.1(6)
C2 C3 H3 126.5
N1 C3 H3 126.5
C9 C4 C5 122.4(6)
C9 C4 N1 120.0(6)
C5 C4 N1 117.6(6)
C6 C5 C4 117.4(6)
C6 C5 C10 121.1(6)
C4 C5 C10 121.5(6)
C5 C6 C7 122.4(6)
C5 C6 H6 118.8
C7 C6 H6 118.8
C8 C7 C6 118.2(7)
C8 C7 C11 120.0(7)
C6 C7 C11 121.8(7)
C7 C8 C9 122.0(7)
C7 C8 H8 119.0
C9 C8 H8 119.0
C4 C9 C8 117.5(7)
C4 C9 C12 121.7(7)
C8 C9 C12 120.8(6)
C5 C10 H10A 109.5
C5 C10 H10B 109.5
H10A C10 H10B 109.5
C5 C10 H10C 109.5
H10A C10 H10C 109.5
H10B C10 H10C 109.5
C7 C11 H11A 109.5
C7 C11 H11B 109.5
H11A C11 H11B 109.5
C7 C11 H11C 109.5
H11A C11 H11C 109.5
H11B C11 H11C 109.5
C9 C12 H12A 109.5
C9 C12 H12B 109.5
H12A C12 H12B 109.5
C9 C12 H12C 109.5
H12A C12 H12C 109.5
H12B C12 H12C 109.5
N2 C13 C14 110.0(5)
N2 C13 H13A 109.7
C14 C13 H13A 109.7
N2 C13 H13B 109.7
C14 C13 H13B 109.7
H13A C13 H13B 108.2
N3 C14 C15 122.5(7)
N3 C14 C13 117.1(6)
C15 C14 C13 120.5(7)
C14 C15 C16 118.1(8)
C14 C15 H15 120.9
C16 C15 H15 120.9
C17 C16 C15 119.5(9)
C17 C16 H16 120.2
C15 C16 H16 120.2
C18 C17 C16 120.1(8)
C18 C17 H17 119.9
C16 C17 H17 119.9
N3 C18 C17 121.5(7)
N3 C18 C19 116.6(7)
C17 C18 C19 121.9(8)
C18 C19 P1 114.5(6)
C18 C19 H19A 108.6
P1 C19 H19A 108.6
C18 C19 H19B 108.6
P1 C19 H19B 108.6
H19A C19 H19B 107.6
C21 C20 C25 119.3(8)
C21 C20 P1 115.3(6)
C25 C20 P1 125.4(6)
C20 C21 C22 119.3(8)
C20 C21 H21 120.4
C22 C21 H21 120.4
C23 C22 C21 121.7(9)
C23 C22 H22 119.1
C21 C22 H22 119.1
C22 C23 C24 118.7(8)
C22 C23 H23 120.7
C24 C23 H23 120.7
C25 C24 C23 119.3(8)
C25 C24 H24 120.4
C23 C24 H24 120.4
C24 C25 C20 121.7(8)
C24 C25 H25 119.2
C20 C25 H25 119.2
C27A C26A C31A 120.0
C27A C26A P1 116.3(4)
C31A C26A P1 123.6(4)
C28A C27A C26A 120.0
C28A C27A H27A 120.0
C26A C27A H27A 120.0
C27A C28A C29A 120.0
C27A C28A H28A 120.0
C29A C28A H28A 120.0
C30A C29A C28A 120.0
C30A C29A H29A 120.0
C28A C29A H29A 120.0
C31A C30A C29A 120.0
C31A C30A H30A 120.0
C29A C30A H30A 120.0
C30A C31A C26A 120.0
C30A C31A H31A 120.0
C26A C31A H31A 120.0
C27B C26B C31B 120.0
C27B C26B P1 115.3(4)
C31B C26B P1 124.7(4)
C28B C27B C26B 120.0
C28B C27B H27B 120.0
C26B C27B H27B 120.0
C27B C28B C29B 120.0
C27B C28B H28B 120.0
C29B C28B H28B 120.0
C30B C29B C28B 120.0
C30B C29B H29B 120.0
C28B C29B H29B 120.0
C29B C30B C31B 120.0
C29B C30B H30B 120.0
C31B C30B H30B 120.0
C30B C31B C26B 120.0
C30B C31B H31B 120.0
C26B C31B H31B 120.0

loop_
_geom_bond_atom_site_label_1
_geom_bond_atom_site_label_2
_geom_bond_distance
P1 C19 1.823(8)
P1 C26A 1.833(5)
P1 C20 1.846(8)
P1 C26B 1.875(5)
N1 C1 1.337(8)
N1 C3 1.366(8)
N1 C4 1.446(8)
N2 C1 1.328(8)
N2 C2 1.380(8)
N2 C13 1.470(8)
N3 C18 1.355(9)
N3 C14 1.356(8)
C1 H1 0.9500
C2 C3 1.360(9)
C2 H2 0.9500
C3 H3 0.9500
C4 C9 1.375(9)
C4 C5 1.418(9)
C5 C6 1.383(9)
C5 C10 1.502(9)
C6 C7 1.396(10)
C6 H6 0.9500
C7 C8 1.381(10)
C7 C11 1.536(10)
C8 C9 1.416(10)
C8 H8 0.9500
C9 C12 1.535(10)
C10 H10A 0.9800
C10 H10B 0.9800
C10 H10C 0.9800
C11 H11A 0.9800
C11 H11B 0.9800
C11 H11C 0.9800
C12 H12A 0.9800
C12 H12B 0.9800
C12 H12C 0.9800
C13 C14 1.512(9)
C13 H13A 0.9900
C13 H13B 0.9900
C14 C15 1.377(10)
C15 C16 1.388(11)
C15 H15 0.9500
C16 C17 1.367(12)
C16 H16 0.9500
C17 C18 1.368(11)
C17 H17 0.9500
C18 C19 1.507(10)
C19 H19A 0.9900
C19 H19B 0.9900
C20 C21 1.378(10)
C20 C25 1.388(10)
C21 C22 1.395(11)
C21 H21 0.9500
C22 C23 1.373(11)
C22 H22 0.9500
C23 C24 1.410(11)
C23 H23 0.9500
C24 C25 1.373(10)
C24 H24 0.9500
C25 H25 0.9500
C26A C27A 1.3900
C26A C31A 1.3900
C27A C28A 1.3900
C27A H27A 0.9500
C28A C29A 1.3900
C28A H28A 0.9500
C29A C30A 1.3900
C29A H29A 0.9500
C30A C31A 1.3900
C30A H30A 0.9500
C31A H31A 0.9500
C26B C27B 1.3900
C26B C31B 1.3900
C27B C28B 1.3900
C27B H27B 0.9500
C28B C29B 1.3900
C28B H28B 0.9500
C29B C30B 1.3900
C29B H29B 0.9500
C30B C31B 1.3900
C30B H30B 0.9500
C31B H31B 0.9500

loop_
_geom_hbond_atom_site_label_D
_geom_hbond_atom_site_label_H
_geom_hbond_atom_site_label_A
_geom_hbond_distance_DH
_geom_hbond_distance_HA
_geom_hbond_distance_DA
_geom_hbond_angle_DHA
C1 H1 Cl1 0.95 2.46 3.327(6) 151.4

loop_
_geom_torsion_atom_site_label_1
_geom_torsion_atom_site_label_2
_geom_torsion_atom_site_label_3
_geom_torsion_atom_site_label_4
_geom_torsion
C2 N2 C1 N1 1.4(7)
C13 N2 C1 N1 171.8(5)
C3 N1 C1 N2 -0.6(7)
C4 N1 C1 N2 -179.2(6)
C1 N2 C2 C3 -1.7(8)
C13 N2 C2 C3 -172.1(6)
N2 C2 C3 N1 1.3(8)
C1 N1 C3 C2 -0.5(8)
C4 N1 C3 C2 178.1(6)
C1 N1 C4 C9 -67.6(9)
C3 N1 C4 C9 114.0(8)
C1 N1 C4 C5 110.4(7)
C3 N1 C4 C5 -68.0(9)
C9 C4 C5 C6 -1.4(10)
N1 C4 C5 C6 -179.4(5)
C9 C4 C5 C10 175.7(6)
N1 C4 C5 C10 -2.3(9)
C4 C5 C6 C7 -0.2(9)
C10 C5 C6 C7 -177.4(6)
C5 C6 C7 C8 2.3(11)
C5 C6 C7 C11 -179.5(7)
C6 C7 C8 C9 -2.7(12)
C11 C7 C8 C9 178.9(8)
C5 C4 C9 C8 1.0(11)
N1 C4 C9 C8 178.9(6)
C5 C4 C9 C12 -177.7(7)
N1 C4 C9 C12 0.2(10)
C7 C8 C9 C4 1.2(12)
C7 C8 C9 C12 179.8(8)
C1 N2 C13 C14 -100.8(7)
C2 N2 C13 C14 68.0(8)
C18 N3 C14 C15 -0.7(10)
C18 N3 C14 C13 179.0(6)
N2 C13 C14 N3 32.1(8)
N2 C13 C14 C15 -148.1(7)
N3 C14 C15 C16 1.3(13)
C13 C14 C15 C16 -178.5(8)
C14 C15 C16 C17 -0.7(16)
C15 C16 C17 C18 -0.4(17)
C14 N3 C18 C17 -0.4(11)
C14 N3 C18 C19 179.0(6)
C16 C17 C18 N3 1.0(15)
C16 C17 C18 C19 -178.4(9)
N3 C18 C19 P1 122.0(6)
C17 C18 C19 P1 -58.6(10)
C26A P1 C19 C18 -168.4(6)
C20 P1 C19 C18 -61.3(7)
C26B P1 C19 C18 -161.2(6)
C19 P1 C20 C21 161.5(6)
C26A P1 C20 C21 -95.5(6)
C26B P1 C20 C21 -91.2(6)
C19 P1 C20 C25 -20.6(7)
C26A P1 C20 C25 82.4(7)
C26B P1 C20 C25 86.7(7)
C25 C20 C21 C22 -3.3(12)
P1 C20 C21 C22 174.7(7)
C20 C21 C22 C23 2.6(14)
C21 C22 C23 C24 0.3(15)
C22 C23 C24 C25 -2.4(13)
C23 C24 C25 C20 1.7(12)
C21 C20 C25 C24 1.2(12)
P1 C20 C25 C24 -176.6(6)
C19 P1 C26A C27A -133.7(4)
C20 P1 C26A C27A 118.5(4)
C26B P1 C26A C27A 92.5(2)
C19 P1 C26A C31A 50.0(5)
C20 P1 C26A C31A -57.8(5)
C26B P1 C26A C31A -83.8(3)
C31A C26A C27A C28A 0.0
P1 C26A C27A C28A -176.5(5)
C26A C27A C28A C29A 0.0
C27A C28A C29A C30A 0.0
C28A C29A C30A C31A 0.0
C29A C30A C31A C26A 0.0
C27A C26A C31A C30A 0.0
P1 C26A C31A C30A 176.2(6)
C19 P1 C26B C27B -158.7(4)
C26A P1 C26B C27B -111.1(2)
C20 P1 C26B C27B 94.2(4)
C19 P1 C26B C31B 22.9(6)
C26A P1 C26B C31B 70.5(4)
C20 P1 C26B C31B -84.2(5)
C31B C26B C27B C28B 0.0
P1 C26B C27B C28B -178.5(5)
C26B C27B C28B C29B 0.0
C27B C28B C29B C30B 0.0
C28B C29B C30B C31B 0.0
C29B C30B C31B C26B 0.0
C27B C26B C31B C30B 0.0
P1 C26B C31B C30B 178.3(6)
